data_7044619
loop_
_publ_author_name
'Machata, Marek'
'Herchel, Radovan'
'Nemec, Ivan'
'Travnicek, Zdenek'

_publ_section_title
;
 Crystal structures and magnetic properties of two series of phenoxo-O
 bridged dinuclear Ln2 (Ln = Gd, Tb, Dy) complexes
;
_journal_name_full 'Dalton Transactions'
_journal_paper_doi 10.1039/C7DT03441E
_journal_year 2017
_chemical_formula_sum 'C66 H76 N2 O18 Tb2'
_chemical_formula_weight 1503.12
_space_group_crystal_system triclinic
_space_group_IT_number 2
_space_group_name_Hall '-P 1'
_space_group_name_H-M_alt 'P -1'
_symmetry_space_group_name_Hall '-P 1'
_symmetry_space_group_name_H-M 'P -1'
_atom_sites_solution_hydrogens geom
_audit_creation_method SHELXL-2014/7
_audit_update_record
;
2017-10-30 deposited with the CCDC.
2017-11-01 downloaded from the CCDC.
;
_cell_angle_alpha 65.133(2)
_cell_angle_beta 78.645(2)
_cell_angle_gamma 75.204(2)
_cell_formula_units_Z 1
_cell_length_a 10.8918(2)
_cell_length_b 12.2785(2)
_cell_length_c 13.6668(3)
_cell_measurement_reflns_used 17318
_cell_measurement_temperature 130(2)
_cell_measurement_theta_max 33.1504
_cell_measurement_theta_min 2.9242
_cell_volume 1594.92(6)
_computing_cell_refinement 'CrysAlis RED, Oxford Diffraction Ltd.'
_computing_data_collection 'CrysAlis CCD, Oxford Diffraction Ltd.'
_computing_data_reduction 'CrysAlis RED, Oxford Diffraction Ltd.'
_computing_molecular_graphics 'MERCURY (Macrae et al., 2006)'
_computing_publication_material ' enCIFer (Allen et al., 2004)'
_computing_structure_refinement 'SHELXL-2014/7 (Sheldrick, 2014)'
_computing_structure_solution 'SHELXLS-2014/7 (Sheldrick, 2014)'
_diffrn_ambient_temperature 130(2)
_diffrn_measured_fraction_theta_full 0.998
_diffrn_measured_fraction_theta_max 0.998
_diffrn_measurement_device_type 'Xcalibur, Sapphire2, large Be window'
_diffrn_radiation_type MoK\a
_diffrn_radiation_wavelength 0.71073
_diffrn_reflns_av_R_equivalents 0.0198
_diffrn_reflns_av_unetI/netI 0.0200
_diffrn_reflns_Laue_measured_fraction_full 0.998
_diffrn_reflns_Laue_measured_fraction_max 0.998
_diffrn_reflns_limit_h_max 12
_diffrn_reflns_limit_h_min -12
_diffrn_reflns_limit_k_max 14
_diffrn_reflns_limit_k_min -14
_diffrn_reflns_limit_l_max 15
_diffrn_reflns_limit_l_min -16
_diffrn_reflns_number 15235
_diffrn_reflns_point_group_measured_fraction_full 0.998
_diffrn_reflns_point_group_measured_fraction_max 0.998
_diffrn_reflns_theta_full 25.000
_diffrn_reflns_theta_max 25.000
_diffrn_reflns_theta_min 2.934
_exptl_absorpt_coefficient_mu 2.272
_exptl_absorpt_correction_T_max 1.00000
_exptl_absorpt_correction_T_min 0.80545
_exptl_absorpt_correction_type multi-scan
_exptl_absorpt_process_details
;
CrysAlis RED, Oxford Diffraction Ltd.,
Version 1.171.33.52 (release 06-11-2009 CrysAlis171 .NET)
(compiled Nov  6 2009,16:24:50)
Empirical absorption correction using spherical harmonics,
 implemented in SCALE3 ABSPACK scaling algorithm.
;
_exptl_crystal_colour yellow
_exptl_crystal_density_diffrn 1.565
_exptl_crystal_description prism
_exptl_crystal_F_000 760
_exptl_crystal_size_max 0.280
_exptl_crystal_size_mid 0.260
_exptl_crystal_size_min 0.110
_refine_diff_density_max 0.642
_refine_diff_density_min -0.324
_refine_diff_density_rms 0.073
_refine_ls_extinction_method none
_refine_ls_goodness_of_fit_ref 1.105
_refine_ls_hydrogen_treatment constr
_refine_ls_matrix_type full
_refine_ls_number_parameters 402
_refine_ls_number_reflns 5605
_refine_ls_number_restraints 0
_refine_ls_restrained_S_all 1.105
_refine_ls_R_factor_all 0.0201
_refine_ls_R_factor_gt 0.0177
_refine_ls_shift/su_max 0.003
_refine_ls_shift/su_mean 0.000
_refine_ls_structure_factor_coef Fsqd
_refine_ls_weighting_details 'w=1/[\s^2^(Fo^2^)+(0.0283P)^2^+0.0391P] where P=(Fo^2^+2Fc^2^)/3'
_refine_ls_weighting_scheme calc
_refine_ls_wR_factor_gt 0.0439
_refine_ls_wR_factor_ref 0.0443
_reflns_Friedel_coverage 0.000
_reflns_number_gt 5227
_reflns_number_total 5605
_reflns_threshold_expression 'I > 2\s(I)'
_cod_data_source_file c7dt03441e2.cif
_cod_data_source_block Tb_MeOH
_cod_database_code 7044619
_shelx_shelxl_version_number 2014/7
_shelx_space_group_comment
;
The symmetry employed for this shelxl refinement is uniquely defined
by the following loop, which should always be used as a source of
symmetry information in preference to the above space-group names.
They are only intended as comments.
;
_shelx_estimated_absorpt_t_min 0.569
_shelx_estimated_absorpt_t_max 0.788

loop_
_space_group_symop_operation_xyz
'x, y, z'
'-x, -y, -z'

loop_
_atom_site_label
_atom_site_type_symbol
_atom_site_fract_x
_atom_site_fract_y
_atom_site_fract_z
_atom_site_U_iso_or_equiv
_atom_site_adp_type
_atom_site_occupancy
_atom_site_site_symmetry_order
_atom_site_calc_flag
_atom_site_refinement_flags_posn
_atom_site_refinement_flags_adp
Tb1 Tb 0.63060(2) 0.06945(2) 0.39227(2) 0.01398(4) Uani 1 1 d . .
O1 O 0.80618(13) 0.14200(13) 0.29404(11) 0.0220(3) Uani 1 1 d . .
O2 O 0.43769(12) 0.11707(12) 0.48842(10) 0.0149(3) Uani 1 1 d . .
O3 O 0.19505(12) 0.11450(13) 0.54549(11) 0.0187(3) Uani 1 1 d . .
O4 O 0.51121(13) 0.20621(13) 0.25285(11) 0.0192(3) Uani 1 1 d . .
O5 O 0.65528(14) -0.01933(13) 0.26980(11) 0.0200(3) Uani 1 1 d . .
O6 O 0.70958(14) 0.05301(13) 0.55640(11) 0.0216(3) Uani 1 1 d . .
H6S H 0.6926 0.1194 0.5648 0.026 Uiso 1 1 calc R U
N1 N 0.63060(15) 0.27361(15) 0.38917(13) 0.0169(4) Uani 1 1 d . .
C1 C 0.8398(2) 0.2346(2) 0.30168(17) 0.0221(5) Uani 1 1 d . .
C2 C 0.9596(2) 0.2663(2) 0.25868(18) 0.0283(5) Uani 1 1 d . .
H2 H 1.0179 0.2232 0.2195 0.034 Uiso 1 1 calc R U
C3 C 0.9939(2) 0.3588(2) 0.2724(2) 0.0344(6) Uani 1 1 d . .
H3 H 1.0759 0.3783 0.2433 0.041 Uiso 1 1 calc R U
C4 C 0.9104(2) 0.4242(2) 0.3282(2) 0.0333(6) Uani 1 1 d . .
H4 H 0.9355 0.4868 0.3387 0.040 Uiso 1 1 calc R U
C5 C 0.7902(2) 0.3974(2) 0.36845(18) 0.0261(5) Uani 1 1 d . .
H5 H 0.7325 0.4418 0.4068 0.031 Uiso 1 1 calc R U
C6 C 0.7533(2) 0.30611(19) 0.35312(17) 0.0201(5) Uani 1 1 d . .
C7 C 0.5338(2) 0.35328(19) 0.40262(16) 0.0202(5) Uani 1 1 d . .
H7 H 0.5495 0.4319 0.3868 0.024 Uiso 1 1 calc R U
C8 C 0.40291(19) 0.33636(19) 0.43934(16) 0.0191(4) Uani 1 1 d . .
C9 C 0.36146(19) 0.22432(18) 0.47825(15) 0.0157(4) Uani 1 1 d . .
C10 C 0.22928(19) 0.22670(19) 0.50940(16) 0.0176(4) Uani 1 1 d . .
C11 C 0.1433(2) 0.3325(2) 0.50333(19) 0.0270(5) Uani 1 1 d . .
H11 H 0.0552 0.3306 0.5254 0.032 Uiso 1 1 calc R U
C12 C 0.1856(2) 0.4419(2) 0.4649(2) 0.0318(6) Uani 1 1 d . .
H12 H 0.1268 0.5156 0.4599 0.038 Uiso 1 1 calc R U
C13 C 0.3130(2) 0.4430(2) 0.43433(19) 0.0274(5) Uani 1 1 d . .
H13 H 0.3415 0.5182 0.4090 0.033 Uiso 1 1 calc R U
C14 C 0.06247(19) 0.1135(2) 0.54868(19) 0.0273(5) Uani 1 1 d . .
H14A H 0.0129 0.1390 0.6061 0.041 Uiso 1 1 calc R U
H14B H 0.0529 0.0306 0.5634 0.041 Uiso 1 1 calc R U
H14C H 0.0314 0.1700 0.4787 0.041 Uiso 1 1 calc R U
C15 C 0.69043(19) -0.0719(2) 0.11801(17) 0.0190(5) Uani 1 1 d . .
C16 C 0.7527(2) -0.1879(2) 0.17928(19) 0.0313(6) Uani 1 1 d . .
H16 H 0.7639 -0.2078 0.2525 0.038 Uiso 1 1 calc R U
C17 C 0.7990(3) -0.2755(2) 0.1346(2) 0.0367(6) Uani 1 1 d . .
H17 H 0.8408 -0.3549 0.1778 0.044 Uiso 1 1 calc R U
C18 C 0.7846(2) -0.2481(2) 0.0289(2) 0.0313(6) Uani 1 1 d . .
H18 H 0.8160 -0.3082 -0.0013 0.038 Uiso 1 1 calc R U
C19 C 0.7247(2) -0.1334(2) -0.0326(2) 0.0339(6) Uani 1 1 d . .
H19 H 0.7153 -0.1136 -0.1062 0.041 Uiso 1 1 calc R U
C20 C 0.6776(2) -0.0456(2) 0.01105(19) 0.0282(5) Uani 1 1 d . .
H20 H 0.6359 0.0336 -0.0328 0.034 Uiso 1 1 calc R U
C21 C 0.63780(19) 0.01828(19) 0.17066(16) 0.0182(4) Uani 1 1 d . .
C22 C 0.5714(2) 0.1343(2) 0.11195(17) 0.0216(5) Uani 1 1 d . .
H22 H 0.5677 0.1561 0.0370 0.026 Uiso 1 1 calc R U
C23 C 0.50948(19) 0.22136(19) 0.15588(17) 0.0183(4) Uani 1 1 d . .
C24 C 0.4294(2) 0.33753(19) 0.08625(17) 0.0203(5) Uani 1 1 d . .
C25 C 0.4501(2) 0.3857(2) -0.02601(18) 0.0252(5) Uani 1 1 d . .
H25 H 0.5173 0.3445 -0.0614 0.030 Uiso 1 1 calc R U
C26 C 0.3739(2) 0.4933(2) -0.08701(19) 0.0319(6) Uani 1 1 d . .
H26 H 0.3899 0.5261 -0.1638 0.038 Uiso 1 1 calc R U
C27 C 0.2750(2) 0.5527(2) -0.0368(2) 0.0345(6) Uani 1 1 d . .
H27 H 0.2219 0.6258 -0.0789 0.041 Uiso 1 1 calc R U
C28 C 0.2532(2) 0.5058(2) 0.0748(2) 0.0310(6) Uani 1 1 d . .
H28 H 0.1847 0.5466 0.1094 0.037 Uiso 1 1 calc R U
C29 C 0.3307(2) 0.3994(2) 0.13675(19) 0.0254(5) Uani 1 1 d . .
H29 H 0.3164 0.3687 0.2136 0.030 Uiso 1 1 calc R U
C30 C 0.7312(2) -0.0466(2) 0.65842(18) 0.0280(5) Uani 1 1 d . .
H30A H 0.6558 -0.0427 0.7103 0.042 Uiso 1 1 calc R U
H30B H 0.8053 -0.0413 0.6857 0.042 Uiso 1 1 calc R U
H30C H 0.7474 -0.1242 0.6491 0.042 Uiso 1 1 calc R U
O1S O 0.97919(17) 0.03118(17) 0.17923(15) 0.0430(5) Uani 1 1 d . .
H1S H 0.9271 0.0576 0.2221 0.052 Uiso 1 1 calc R U
C1S C 0.9505(3) 0.1051(3) 0.0718(2) 0.0397(7) Uani 1 1 d . .
H1S1 H 0.9372 0.1915 0.0601 0.060 Uiso 1 1 calc R U
H1S2 H 0.8728 0.0883 0.0596 0.060 Uiso 1 1 calc R U
H1S3 H 1.0216 0.0868 0.0212 0.060 Uiso 1 1 calc R U
O2S O 0.66591(15) 0.23566(15) 0.63059(13) 0.0305(4) Uani 1 1 d . .
H2S H 0.7280 0.2145 0.6670 0.037 Uiso 1 1 calc R U
C2S C 0.5507(3) 0.2300(3) 0.7007(2) 0.0417(7) Uani 1 1 d . .
H2S1 H 0.5633 0.1566 0.7676 0.063 Uiso 1 1 calc R U
H2S2 H 0.4831 0.2266 0.6647 0.063 Uiso 1 1 calc R U
H2S3 H 0.5262 0.3029 0.7181 0.063 Uiso 1 1 calc R U
O3S O 0.1516(2) 0.8245(2) 0.24122(18) 0.0618(6) Uani 1 1 d . .
H3S H 0.0967 0.8890 0.2185 0.074 Uiso 1 1 calc R U
C3S C 0.1410(4) 0.7456(3) 0.1975(3) 0.0739(11) Uani 1 1 d . .
H3SC H 0.1900 0.6641 0.2364 0.089 Uiso 1 1 calc R U
H3SA H 0.1743 0.7752 0.1208 0.089 Uiso 1 1 calc R U
H3SB H 0.0510 0.7411 0.2041 0.089 Uiso 1 1 calc R U

loop_
_atom_site_aniso_label
_atom_site_aniso_U_11
_atom_site_aniso_U_22
_atom_site_aniso_U_33
_atom_site_aniso_U_23
_atom_site_aniso_U_13
_atom_site_aniso_U_12
Tb1 0.01404(6) 0.01490(6) 0.01061(6) -0.00388(4) -0.00269(4) 0.00034(4)
O1 0.0207(8) 0.0218(8) 0.0197(8) -0.0061(7) 0.0002(6) -0.0029(6)
O2 0.0159(7) 0.0114(7) 0.0134(7) -0.0034(6) -0.0024(5) 0.0025(5)
O3 0.0142(7) 0.0188(8) 0.0202(8) -0.0053(6) -0.0048(6) 0.0001(6)
O4 0.0199(8) 0.0209(8) 0.0144(8) -0.0056(6) -0.0058(6) 0.0014(6)
O5 0.0258(8) 0.0192(8) 0.0134(7) -0.0062(6) -0.0060(6) 0.0012(6)
O6 0.0314(9) 0.0164(8) 0.0150(7) -0.0040(6) -0.0095(6) 0.0002(6)
N1 0.0180(9) 0.0172(9) 0.0125(9) -0.0025(7) -0.0045(7) -0.0021(7)
C1 0.0205(11) 0.0229(12) 0.0141(11) 0.0034(9) -0.0076(9) -0.0039(9)
C2 0.0207(12) 0.0285(13) 0.0223(12) 0.0034(10) -0.0054(9) -0.0036(10)
C3 0.0238(13) 0.0352(15) 0.0321(14) 0.0058(12) -0.0095(11) -0.0136(11)
C4 0.0353(14) 0.0239(13) 0.0365(14) 0.0017(11) -0.0176(11) -0.0116(11)
C5 0.0296(13) 0.0189(12) 0.0261(12) -0.0012(10) -0.0128(10) -0.0042(10)
C6 0.0215(11) 0.0176(11) 0.0146(10) 0.0021(9) -0.0067(9) -0.0036(9)
C7 0.0267(12) 0.0151(11) 0.0182(11) -0.0043(9) -0.0071(9) -0.0034(9)
C8 0.0209(11) 0.0181(11) 0.0169(11) -0.0066(9) -0.0057(9) 0.0012(9)
C9 0.0181(10) 0.0182(11) 0.0103(10) -0.0075(9) -0.0046(8) 0.0028(8)
C10 0.0186(11) 0.0183(11) 0.0144(10) -0.0060(9) -0.0058(8) 0.0013(8)
C11 0.0187(11) 0.0279(13) 0.0349(14) -0.0165(11) -0.0051(10) 0.0041(9)
C12 0.0264(13) 0.0213(13) 0.0479(16) -0.0190(12) -0.0076(11) 0.0077(10)
C13 0.0302(13) 0.0172(12) 0.0350(14) -0.0122(11) -0.0067(10) 0.0011(9)
C14 0.0140(11) 0.0293(13) 0.0289(13) -0.0015(11) -0.0064(9) -0.0022(9)
C15 0.0170(11) 0.0244(12) 0.0173(11) -0.0091(10) -0.0003(8) -0.0065(9)
C16 0.0445(15) 0.0268(14) 0.0209(12) -0.0101(11) -0.0068(11) -0.0003(11)
C17 0.0530(17) 0.0228(14) 0.0301(14) -0.0102(12) -0.0056(12) 0.0005(11)
C18 0.0328(14) 0.0361(15) 0.0347(14) -0.0238(12) 0.0032(11) -0.0105(11)
C19 0.0384(14) 0.0452(16) 0.0241(13) -0.0207(12) -0.0056(11) -0.0040(12)
C20 0.0307(13) 0.0297(14) 0.0222(12) -0.0113(11) -0.0082(10) 0.0039(10)
C21 0.0162(10) 0.0221(12) 0.0162(11) -0.0064(9) -0.0008(8) -0.0064(9)
C22 0.0262(12) 0.0256(12) 0.0117(10) -0.0063(10) -0.0045(9) -0.0024(9)
C23 0.0157(10) 0.0203(12) 0.0166(11) -0.0022(9) -0.0044(8) -0.0066(9)
C24 0.0219(11) 0.0176(11) 0.0200(11) -0.0025(9) -0.0078(9) -0.0055(9)
C25 0.0310(13) 0.0225(12) 0.0213(12) -0.0064(10) -0.0064(9) -0.0050(10)
C26 0.0454(15) 0.0260(13) 0.0198(12) 0.0001(11) -0.0128(11) -0.0080(11)
C27 0.0376(14) 0.0231(13) 0.0350(15) -0.0001(12) -0.0180(12) -0.0019(11)
C28 0.0266(13) 0.0240(13) 0.0355(14) -0.0067(11) -0.0083(10) 0.0020(10)
C29 0.0247(12) 0.0228(12) 0.0227(12) -0.0029(10) -0.0041(9) -0.0038(10)
C30 0.0380(14) 0.0262(13) 0.0157(11) -0.0028(10) -0.0104(10) -0.0032(10)
O1S 0.0369(10) 0.0392(11) 0.0372(11) -0.0132(9) 0.0073(8) 0.0076(8)
C1S 0.0340(15) 0.0496(18) 0.0389(16) -0.0231(14) 0.0049(12) -0.0099(13)
O2S 0.0354(9) 0.0327(10) 0.0270(9) -0.0122(8) -0.0059(7) -0.0097(7)
C2S 0.0394(15) 0.0504(18) 0.0376(15) -0.0181(14) -0.0005(12) -0.0134(13)
O3S 0.0542(13) 0.0706(15) 0.0760(16) -0.0530(14) -0.0375(11) 0.0284(11)
C3S 0.102(3) 0.056(2) 0.074(2) -0.032(2) -0.055(2) 0.013(2)

loop_
_atom_type_symbol
_atom_type_description
_atom_type_scat_dispersion_real
_atom_type_scat_dispersion_imag
_atom_type_scat_source
C C 0.0033 0.0016 'International Tables Vol C Tables 4.2.6.8 and 6.1.1.4'
N N 0.0061 0.0033 'International Tables Vol C Tables 4.2.6.8 and 6.1.1.4'
O O 0.0106 0.0060 'International Tables Vol C Tables 4.2.6.8 and 6.1.1.4'
Tb Tb -0.1723 4.1537 'International Tables Vol C Tables 4.2.6.8 and 6.1.1.4'
H H 0.0000 0.0000 'International Tables Vol C Tables 4.2.6.8 and 6.1.1.4'

loop_
_geom_angle_atom_site_label_1
_geom_angle_atom_site_label_2
_geom_angle_atom_site_label_3
_geom_angle
_geom_angle_site_symmetry_1
_geom_angle_site_symmetry_3
O1 Tb1 O5 83.29(5) . .
O1 Tb1 O4 89.39(5) . .
O5 Tb1 O4 73.46(5) . .
O1 Tb1 O2 143.77(5) . .
O5 Tb1 O2 124.54(5) . .
O4 Tb1 O2 78.97(5) . .
O1 Tb1 O2 141.50(5) . 2_656
O5 Tb1 O2 81.47(5) . 2_656
O4 Tb1 O2 119.31(5) . 2_656
O2 Tb1 O2 71.62(5) . 2_656
O1 Tb1 O6 88.74(5) . .
O5 Tb1 O6 144.34(5) . .
O4 Tb1 O6 141.36(5) . .
O2 Tb1 O6 80.05(5) . .
O2 Tb1 O6 83.54(5) 2_656 .
O1 Tb1 N1 68.44(5) . .
O5 Tb1 N1 137.86(5) . .
O4 Tb1 N1 75.56(5) . .
O2 Tb1 N1 75.43(5) . .
O2 Tb1 N1 139.46(5) 2_656 .
O6 Tb1 N1 67.93(5) . .
O1 Tb1 O3 77.56(5) . 2_656
O5 Tb1 O3 75.03(5) . 2_656
O4 Tb1 O3 147.05(5) . 2_656
O2 Tb1 O3 128.15(5) . 2_656
O2 Tb1 O3 64.40(4) 2_656 2_656
O6 Tb1 O3 69.31(5) . 2_656
N1 Tb1 O3 124.87(5) . 2_656
O1 Tb1 Tb1 168.40(4) . 2_656
O5 Tb1 Tb1 104.61(4) . 2_656
O4 Tb1 Tb1 100.92(3) . 2_656
O2 Tb1 Tb1 36.36(3) . 2_656
O2 Tb1 Tb1 35.27(3) 2_656 2_656
O6 Tb1 Tb1 79.89(3) . 2_656
N1 Tb1 Tb1 108.76(4) . 2_656
O3 Tb1 Tb1 96.08(3) 2_656 2_656
C1 O1 Tb1 121.12(12) . .
C9 O2 Tb1 131.07(12) . .
C9 O2 Tb1 120.14(11) . 2_656
Tb1 O2 Tb1 108.38(5) . 2_656
C10 O3 C14 117.49(16) . .
C10 O3 Tb1 116.36(11) . 2_656
C14 O3 Tb1 126.08(12) . 2_656
C23 O4 Tb1 134.93(13) . .
C21 O5 Tb1 135.61(13) . .
C30 O6 Tb1 132.02(13) . .
C30 O6 H6S 109.5 . .
Tb1 O6 H6S 113.3 . .
C7 N1 C6 119.55(18) . .
C7 N1 Tb1 127.67(14) . .
C6 N1 Tb1 112.15(12) . .
O1 C1 C2 122.3(2) . .
O1 C1 C6 120.15(18) . .
C2 C1 C6 117.5(2) . .
C3 C2 C1 120.9(2) . .
C3 C2 H2 119.5 . .
C1 C2 H2 119.5 . .
C2 C3 C4 120.9(2) . .
C2 C3 H3 119.6 . .
C4 C3 H3 119.6 . .
C5 C4 C3 119.4(2) . .
C5 C4 H4 120.3 . .
C3 C4 H4 120.3 . .
C4 C5 C6 120.4(2) . .
C4 C5 H5 119.8 . .
C6 C5 H5 119.8 . .
C5 C6 C1 120.7(2) . .
C5 C6 N1 124.6(2) . .
C1 C6 N1 114.65(18) . .
N1 C7 C8 127.1(2) . .
N1 C7 H7 116.4 . .
C8 C7 H7 116.4 . .
C13 C8 C9 119.22(19) . .
C13 C8 C7 115.22(19) . .
C9 C8 C7 125.56(18) . .
O2 C9 C8 124.75(18) . .
O2 C9 C10 118.09(18) . .
C8 C9 C10 117.16(18) . .
C11 C10 O3 123.41(19) . .
C11 C10 C9 122.4(2) . .
O3 C10 C9 114.18(17) . .
C10 C11 C12 119.7(2) . .
C10 C11 H11 120.1 . .
C12 C11 H11 120.1 . .
C13 C12 C11 119.5(2) . .
C13 C12 H12 120.3 . .
C11 C12 H12 120.3 . .
C12 C13 C8 122.0(2) . .
C12 C13 H13 119.0 . .
C8 C13 H13 119.0 . .
O3 C14 H14A 109.5 . .
O3 C14 H14B 109.5 . .
H14A C14 H14B 109.5 . .
O3 C14 H14C 109.5 . .
H14A C14 H14C 109.5 . .
H14B C14 H14C 109.5 . .
C16 C15 C20 118.0(2) . .
C16 C15 C21 118.81(19) . .
C20 C15 C21 123.2(2) . .
C15 C16 C17 120.6(2) . .
C15 C16 H16 119.7 . .
C17 C16 H16 119.7 . .
C18 C17 C16 120.6(2) . .
C18 C17 H17 119.7 . .
C16 C17 H17 119.7 . .
C19 C18 C17 119.2(2) . .
C19 C18 H18 120.4 . .
C17 C18 H18 120.4 . .
C18 C19 C20 120.7(2) . .
C18 C19 H19 119.6 . .
C20 C19 H19 119.6 . .
C19 C20 C15 120.8(2) . .
C19 C20 H20 119.6 . .
C15 C20 H20 119.6 . .
O5 C21 C22 123.78(19) . .
O5 C21 C15 116.14(18) . .
C22 C21 C15 120.06(18) . .
C21 C22 C23 124.48(19) . .
C21 C22 H22 117.8 . .
C23 C22 H22 117.8 . .
O4 C23 C22 124.24(19) . .
O4 C23 C24 116.89(19) . .
C22 C23 C24 118.77(18) . .
C25 C24 C29 118.9(2) . .
C25 C24 C23 122.6(2) . .
C29 C24 C23 118.48(19) . .
C26 C25 C24 120.6(2) . .
C26 C25 H25 119.7 . .
C24 C25 H25 119.7 . .
C27 C26 C25 120.2(2) . .
C27 C26 H26 119.9 . .
C25 C26 H26 119.9 . .
C26 C27 C28 119.8(2) . .
C26 C27 H27 120.1 . .
C28 C27 H27 120.1 . .
C27 C28 C29 120.5(2) . .
C27 C28 H28 119.8 . .
C29 C28 H28 119.8 . .
C28 C29 C24 120.0(2) . .
C28 C29 H29 120.0 . .
C24 C29 H29 120.0 . .
O6 C30 H30A 109.5 . .
O6 C30 H30B 109.5 . .
H30A C30 H30B 109.5 . .
O6 C30 H30C 109.5 . .
H30A C30 H30C 109.5 . .
H30B C30 H30C 109.5 . .
C1S O1S H1S 109.5 . .
O1S C1S H1S1 109.5 . .
O1S C1S H1S2 109.5 . .
H1S1 C1S H1S2 109.5 . .
O1S C1S H1S3 109.5 . .
H1S1 C1S H1S3 109.5 . .
H1S2 C1S H1S3 109.5 . .
C2S O2S H2S 109.5 . .
O2S C2S H2S1 109.5 . .
O2S C2S H2S2 109.5 . .
H2S1 C2S H2S2 109.5 . .
O2S C2S H2S3 109.5 . .
H2S1 C2S H2S3 109.5 . .
H2S2 C2S H2S3 109.5 . .
C3S O3S H3S 109.5 . .
O3S C3S H3SC 109.5 . .
O3S C3S H3SA 109.5 . .
H3SC C3S H3SA 109.5 . .
O3S C3S H3SB 109.5 . .
H3SC C3S H3SB 109.5 . .
H3SA C3S H3SB 109.5 . .

loop_
_geom_bond_atom_site_label_1
_geom_bond_atom_site_label_2
_geom_bond_distance
_geom_bond_site_symmetry_2
Tb1 O1 2.2597(14) .
Tb1 O5 2.2955(14) .
Tb1 O4 2.3045(13) .
Tb1 O2 2.3270(13) .
Tb1 O2 2.3894(13) 2_656
Tb1 O6 2.4705(13) .
Tb1 N1 2.4893(17) .
Tb1 O3 2.5022(13) 2_656
Tb1 Tb1 3.8249(2) 2_656
O1 C1 1.328(3) .
O2 C9 1.333(2) .
O2 Tb1 2.3894(13) 2_656
O3 C10 1.378(3) .
O3 C14 1.439(2) .
O3 Tb1 2.5021(13) 2_656
O4 C23 1.262(2) .
O5 C21 1.271(2) .
O6 C30 1.430(3) .
O6 H6S 0.8400 .
N1 C7 1.285(3) .
N1 C6 1.427(3) .
C1 C2 1.401(3) .
C1 C6 1.410(3) .
C2 C3 1.375(4) .
C2 H2 0.9500 .
C3 C4 1.386(4) .
C3 H3 0.9500 .
C4 C5 1.382(3) .
C4 H4 0.9500 .
C5 C6 1.386(3) .
C5 H5 0.9500 .
C7 C8 1.452(3) .
C7 H7 0.9500 .
C8 C13 1.405(3) .
C8 C9 1.409(3) .
C9 C10 1.415(3) .
C10 C11 1.375(3) .
C11 C12 1.386(3) .
C11 H11 0.9500 .
C12 C13 1.370(3) .
C12 H12 0.9500 .
C13 H13 0.9500 .
C14 H14A 0.9800 .
C14 H14B 0.9800 .
C14 H14C 0.9800 .
C15 C16 1.384(3) .
C15 C20 1.386(3) .
C15 C21 1.502(3) .
C16 C17 1.392(3) .
C16 H16 0.9500 .
C17 C18 1.371(3) .
C17 H17 0.9500 .
C18 C19 1.366(4) .
C18 H18 0.9500 .
C19 C20 1.386(3) .
C19 H19 0.9500 .
C20 H20 0.9500 .
C21 C22 1.392(3) .
C22 C23 1.403(3) .
C22 H22 0.9500 .
C23 C24 1.500(3) .
C24 C25 1.387(3) .
C24 C29 1.393(3) .
C25 C26 1.384(3) .
C25 H25 0.9500 .
C26 C27 1.375(4) .
C26 H26 0.9500 .
C27 C28 1.379(4) .
C27 H27 0.9500 .
C28 C29 1.387(3) .
C28 H28 0.9500 .
C29 H29 0.9500 .
C30 H30A 0.9800 .
C30 H30B 0.9800 .
C30 H30C 0.9800 .
O1S C1S 1.411(3) .
O1S H1S 0.8400 .
C1S H1S1 0.9800 .
C1S H1S2 0.9800 .
C1S H1S3 0.9800 .
O2S C2S 1.418(3) .
O2S H2S 0.8400 .
C2S H2S1 0.9800 .
C2S H2S2 0.9800 .
C2S H2S3 0.9800 .
O3S C3S 1.371(4) .
O3S H3S 0.8400 .
C3S H3SC 0.9800 .
C3S H3SA 0.9800 .
C3S H3SB 0.9800 .

loop_
_geom_torsion_atom_site_label_1
_geom_torsion_atom_site_label_2
_geom_torsion_atom_site_label_3
_geom_torsion_atom_site_label_4
_geom_torsion
_geom_torsion_site_symmetry_1
Tb1 O1 C1 C2 167.47(15) .
Tb1 O1 C1 C6 -13.4(2) .
O1 C1 C2 C3 -176.9(2) .
C6 C1 C2 C3 4.0(3) .
C1 C2 C3 C4 -0.7(4) .
C2 C3 C4 C5 -1.4(4) .
C3 C4 C5 C6 -0.1(3) .
C4 C5 C6 C1 3.5(3) .
C4 C5 C6 N1 -178.4(2) .
O1 C1 C6 C5 175.42(19) .
C2 C1 C6 C5 -5.4(3) .
O1 C1 C6 N1 -2.8(3) .
C2 C1 C6 N1 176.36(18) .
C7 N1 C6 C5 25.3(3) .
Tb1 N1 C6 C5 -163.05(17) .
C7 N1 C6 C1 -156.55(19) .
Tb1 N1 C6 C1 15.1(2) .
C6 N1 C7 C8 -179.49(19) .
Tb1 N1 C7 C8 10.3(3) .
N1 C7 C8 C13 -172.6(2) .
N1 C7 C8 C9 7.4(3) .
Tb1 O2 C9 C8 -29.1(3) .
Tb1 O2 C9 C8 159.19(15) 2_656
Tb1 O2 C9 C10 151.48(14) .
Tb1 O2 C9 C10 -20.3(2) 2_656
C13 C8 C9 O2 -178.87(19) .
C7 C8 C9 O2 1.1(3) .
C13 C8 C9 C10 0.6(3) .
C7 C8 C9 C10 -179.42(19) .
C14 O3 C10 C11 17.3(3) .
Tb1 O3 C10 C11 -159.91(17) 2_656
C14 O3 C10 C9 -162.38(17) .
Tb1 O3 C10 C9 20.4(2) 2_656
O2 C9 C10 C11 179.10(19) .
C8 C9 C10 C11 -0.4(3) .
O2 C9 C10 O3 -1.2(3) .
C8 C9 C10 O3 179.31(17) .
O3 C10 C11 C12 -179.3(2) .
C9 C10 C11 C12 0.4(3) .
C10 C11 C12 C13 -0.6(4) .
C11 C12 C13 C8 0.8(4) .
C9 C8 C13 C12 -0.8(3) .
C7 C8 C13 C12 179.2(2) .
C20 C15 C16 C17 -1.0(4) .
C21 C15 C16 C17 177.8(2) .
C15 C16 C17 C18 0.6(4) .
C16 C17 C18 C19 0.3(4) .
C17 C18 C19 C20 -0.7(4) .
C18 C19 C20 C15 0.3(4) .
C16 C15 C20 C19 0.6(4) .
C21 C15 C20 C19 -178.1(2) .
Tb1 O5 C21 C22 -12.5(3) .
Tb1 O5 C21 C15 169.15(13) .
C16 C15 C21 O5 0.3(3) .
C20 C15 C21 O5 179.0(2) .
C16 C15 C21 C22 -178.1(2) .
C20 C15 C21 C22 0.6(3) .
O5 C21 C22 C23 -3.8(3) .
C15 C21 C22 C23 174.42(19) .
Tb1 O4 C23 C22 14.1(3) .
Tb1 O4 C23 C24 -169.52(13) .
C21 C22 C23 O4 3.0(3) .
C21 C22 C23 C24 -173.32(19) .
O4 C23 C24 C25 157.8(2) .
C22 C23 C24 C25 -25.6(3) .
O4 C23 C24 C29 -21.9(3) .
C22 C23 C24 C29 154.7(2) .
C29 C24 C25 C26 -0.2(3) .
C23 C24 C25 C26 -179.9(2) .
C24 C25 C26 C27 -1.0(4) .
C25 C26 C27 C28 1.0(4) .
C26 C27 C28 C29 0.3(4) .
C27 C28 C29 C24 -1.5(4) .
C25 C24 C29 C28 1.5(3) .
C23 C24 C29 C28 -178.8(2) .
